data_1513228
loop_
_publ_author_name
'Zheng, Heng'
'Chen, Qiong'
'Zhang, Mengke'
'Lai, Yongji'
'Lei, Liang'
'Shu, Penghua'
'Zhang, Jinwen'
'Xue, Yongbo'
'Luo, Zengwei'
'Li, Yan'
'Yao, Guangmin'
'Zhang, Yonghui'

_publ_section_title
;
 Cytotoxic ent-Kaurane Diterpenoids from Salvia cavaleriei.
;
_journal_issue 12
_journal_name_full 'Journal of natural products'
_journal_page_first 2253
_journal_page_last 2262
_journal_paper_doi 10.1021/np400600c
_journal_volume 76
_journal_year 2013
_chemical_absolute_configuration ad
_chemical_formula_sum 'C23 H34 O7'
_chemical_formula_weight 422.50
_chemical_name_systematic
; 
 ? 
;
_space_group_IT_number 19
_symmetry_cell_setting orthorhombic
_symmetry_space_group_name_Hall 'P 2ac 2ab'
_symmetry_space_group_name_H-M 'P 21 21 21'
_atom_sites_solution_hydrogens geom
_atom_sites_solution_primary direct
_atom_sites_solution_secondary difmap
_audit_creation_method SHELXL-97
_cell_angle_alpha 90.00
_cell_angle_beta 90.00
_cell_angle_gamma 90.00
_cell_formula_units_Z 4
_cell_length_a 6.71180(10)
_cell_length_b 13.4388(2)
_cell_length_c 23.6639(4)
_cell_measurement_reflns_used 7489
_cell_measurement_temperature 296(2)
_cell_measurement_theta_max 55.99
_cell_measurement_theta_min 3.74
_cell_volume 2134.45(6)
_computing_cell_refinement 'Bruker SAINT'
_computing_data_collection 'Bruker APEX2'
_computing_data_reduction 'Bruker SAINT'
_computing_molecular_graphics 'Bruker SHELXTL'
_computing_publication_material 'Bruker SHELXTL'
_computing_structure_refinement 'SHELXL-97 (Sheldrick, 2008)'
_computing_structure_solution 'SHELXS-97 (Sheldrick, 2008)'
_diffrn_ambient_temperature 296(2)
_diffrn_measured_fraction_theta_full 0.922
_diffrn_measured_fraction_theta_max 0.922
_diffrn_measurement_device_type 'Bruker APEX-II CCD'
_diffrn_measurement_method '\f and \w scans'
_diffrn_radiation_monochromator graphite
_diffrn_radiation_source 'fine-focus sealed tube'
_diffrn_radiation_type CuK\a
_diffrn_radiation_wavelength 1.54178
_diffrn_reflns_av_R_equivalents 0.0205
_diffrn_reflns_av_sigmaI/netI 0.0168
_diffrn_reflns_limit_h_max 6
_diffrn_reflns_limit_h_min -6
_diffrn_reflns_limit_k_max 13
_diffrn_reflns_limit_k_min -13
_diffrn_reflns_limit_l_max 23
_diffrn_reflns_limit_l_min -22
_diffrn_reflns_number 7137
_diffrn_reflns_theta_full 49.99
_diffrn_reflns_theta_max 49.99
_diffrn_reflns_theta_min 3.74
_exptl_absorpt_coefficient_mu 0.790
_exptl_absorpt_correction_T_max 0.9251
_exptl_absorpt_correction_T_min 0.8579
_exptl_absorpt_correction_type none
_exptl_crystal_density_diffrn 1.315
_exptl_crystal_density_method 'not measured'
_exptl_crystal_F_000 912
_exptl_crystal_size_max 0.20
_exptl_crystal_size_mid 0.10
_exptl_crystal_size_min 0.10
_refine_diff_density_max 0.172
_refine_diff_density_min -0.172
_refine_diff_density_rms 0.047
_refine_ls_abs_structure_details 'Flack H D (1983), Acta Cryst. A39, 876-881'
_refine_ls_abs_structure_Flack 0.1(3)
_refine_ls_extinction_coef 0.0030(5)
_refine_ls_extinction_expression Fc^*^=kFc[1+0.001xFc^2^\l^3^/sin(2\q)]^-1/4^
_refine_ls_extinction_method SHELXL
_refine_ls_goodness_of_fit_ref 1.209
_refine_ls_hydrogen_treatment mixed
_refine_ls_matrix_type full
_refine_ls_number_parameters 283
_refine_ls_number_reflns 1998
_refine_ls_number_restraints 2
_refine_ls_restrained_S_all 1.209
_refine_ls_R_factor_all 0.0348
_refine_ls_R_factor_gt 0.0331
_refine_ls_shift/su_max 0.001
_refine_ls_shift/su_mean 0.000
_refine_ls_structure_factor_coef Fsqd
_refine_ls_weighting_details 'calc w=1/[\s^2^(Fo^2^)+(0.0744P)^2^+0.6911P] where P=(Fo^2^+2Fc^2^)/3'
_refine_ls_weighting_scheme calc
_refine_ls_wR_factor_gt 0.1081
_refine_ls_wR_factor_ref 0.1177
_reflns_number_gt 1978
_reflns_number_total 1998
_reflns_threshold_expression >2sigma(I)
_cod_data_source_file np400600c_si_007.cif
_cod_data_source_block cu_120910a_0m
_cod_depositor_comments
;
The following automatic conversions were performed:

'_symmetry_cell_setting' value 'Orthorhombic' changed to
'orthorhombic' according to
/home/saulius/struct/CIF-dictionaries/cif_core.dic dictionary named
'cif_core.dic' version 2.4.2 from 2011-04-26.

Automatic conversion script
Id: cif_fix_values 1891 2012-01-12 08:04:46Z andrius 
;
_cod_original_sg_symbol_H-M P2(1)2(1)2(1)
_cod_database_code 1513228

loop_
_symmetry_equiv_pos_as_xyz
'x, y, z'
'x+1/2, -y+1/2, -z'
'-x, y+1/2, -z+1/2'
'-x+1/2, -y, z+1/2'

loop_
_atom_site_label
_atom_site_type_symbol
_atom_site_fract_x
_atom_site_fract_y
_atom_site_fract_z
_atom_site_U_iso_or_equiv
_atom_site_adp_type
_atom_site_occupancy
_atom_site_symmetry_multiplicity
_atom_site_calc_flag
_atom_site_refinement_flags
C1 C 0.2547(6) 0.8243(2) 0.12083(16) 0.0476(10) Uani 1 1 d .
H1A H 0.1208 0.8252 0.1363 0.057 Uiso 1 1 calc R
H1B H 0.2606 0.7721 0.0926 0.057 Uiso 1 1 calc R
C2 C 0.4000(6) 0.8010(3) 0.16735(18) 0.0557(11) Uani 1 1 d .
H2A H 0.5331 0.7966 0.1516 0.067 Uiso 1 1 calc R
H2B H 0.3672 0.7368 0.1836 0.067 Uiso 1 1 calc R
C3 C 0.3978(6) 0.8798(3) 0.21377(17) 0.0503(10) Uani 1 1 d .
H3 H 0.4977 0.8630 0.2424 0.060 Uiso 1 1 calc R
C4 C 0.4366(6) 0.9863(3) 0.19178(18) 0.0483(10) Uani 1 1 d .
C5 C 0.3002(5) 1.0067(2) 0.13933(15) 0.0377(9) Uani 1 1 d .
H5 H 0.1643 1.0066 0.1545 0.045 Uiso 1 1 calc R
C6 C 0.3269(5) 1.1105(2) 0.11432(15) 0.0376(8) Uani 1 1 d .
H6A H 0.3410 1.1590 0.1444 0.045 Uiso 1 1 calc R
H6B H 0.4464 1.1125 0.0913 0.045 Uiso 1 1 calc R
C7 C 0.1480(5) 1.1354(2) 0.07874(15) 0.0344(9) Uani 1 1 d .
H7 H 0.0291 1.1309 0.1027 0.041 Uiso 1 1 calc R
C8 C 0.1216(5) 1.0633(2) 0.02858(15) 0.0359(9) Uani 1 1 d .
C9 C 0.1179(5) 0.9540(2) 0.05310(16) 0.0384(9) Uani 1 1 d .
H9 H 0.0002 0.9512 0.0775 0.046 Uiso 1 1 calc R
C10 C 0.2980(5) 0.9258(2) 0.09226(14) 0.0369(9) Uani 1 1 d .
C11 C 0.0782(6) 0.8785(3) 0.00607(17) 0.0448(10) Uani 1 1 d .
C12 C 0.1527(6) 0.9006(3) -0.05261(16) 0.0499(10) Uani 1 1 d .
H12A H 0.0719 0.8645 -0.0797 0.060 Uiso 1 1 calc R
H12B H 0.2887 0.8768 -0.0561 0.060 Uiso 1 1 calc R
C13 C 0.1470(5) 1.0116(3) -0.06700(15) 0.0414(9) Uani 1 1 d .
H13 H 0.2030 1.0235 -0.1047 0.050 Uiso 1 1 calc R
C14 C 0.2625(5) 1.0704(2) -0.02217(14) 0.0370(9) Uani 1 1 d .
H14 H 0.3909 1.0389 -0.0139 0.044 Uiso 1 1 calc R
C15 C -0.0789(5) 1.0790(2) 0.00033(12) 0.0297(8) Uani 1 1 d .
C16 C -0.0622(5) 1.0560(3) -0.06255(17) 0.0452(10) Uani 1 1 d .
H16 H -0.0604 1.1198 -0.0826 0.054 Uiso 1 1 calc R
C17 C -0.2386(6) 0.9981(3) -0.08430(15) 0.0491(10) Uani 1 1 d .
H17A H -0.2522 0.9370 -0.0629 0.059 Uiso 1 1 calc R
H17B H -0.3590 1.0370 -0.0790 0.059 Uiso 1 1 calc R
C18 C 0.3849(6) 1.0598(3) 0.23999(15) 0.0530(10) Uani 1 1 d .
H18A H 0.4431 1.0368 0.2747 0.080 Uiso 1 1 calc R
H18B H 0.2429 1.0637 0.2442 0.080 Uiso 1 1 calc R
H18C H 0.4367 1.1245 0.2310 0.080 Uiso 1 1 calc R
C19 C 0.6598(6) 0.9960(3) 0.17884(19) 0.0579(11) Uani 1 1 d .
H19A H 0.7338 0.9952 0.2136 0.087 Uiso 1 1 calc R
H19B H 0.6839 1.0575 0.1594 0.087 Uiso 1 1 calc R
H19C H 0.7013 0.9413 0.1555 0.087 Uiso 1 1 calc R
C20 C 0.4933(6) 0.9149(2) 0.05977(17) 0.0465(10) Uani 1 1 d .
H20A H 0.5448 0.9796 0.0508 0.070 Uiso 1 1 calc R
H20B H 0.4698 0.8785 0.0255 0.070 Uiso 1 1 calc R
H20C H 0.5881 0.8796 0.0826 0.070 Uiso 1 1 calc R
C21 C -0.0450(9) 0.8085(4) 0.2968(2) 0.0977(19) Uani 1 1 d .
H21A H -0.1131 0.7621 0.2728 0.147 Uiso 1 1 calc R
H21B H -0.1039 0.8732 0.2926 0.147 Uiso 1 1 calc R
H21C H -0.0562 0.7873 0.3354 0.147 Uiso 1 1 calc R
C22 C 0.1679(9) 0.8131(3) 0.2806(2) 0.0706(14) Uani 1 1 d .
C23 C -0.3882(6) 0.9302(3) -0.16458(18) 0.0626(12) Uani 1 1 d .
H23A H -0.4193 0.8713 -0.1433 0.094 Uiso 1 1 calc R
H23B H -0.3646 0.9126 -0.2033 0.094 Uiso 1 1 calc R
H23C H -0.4979 0.9759 -0.1625 0.094 Uiso 1 1 calc R
O1 O 0.2958(8) 0.7624(3) 0.30026(18) 0.1283(18) Uani 1 1 d .
O2 O 0.1999(4) 0.87771(19) 0.23934(10) 0.0553(7) Uani 1 1 d .
O3 O 0.1650(4) 1.23658(16) 0.05845(10) 0.0435(7) Uani 1 1 d D
H3A H 0.054(3) 1.260(3) 0.0510(17) 0.065 Uiso 1 1 d D
O4 O -0.0170(4) 0.80396(18) 0.01593(12) 0.0639(8) Uani 1 1 d .
O5 O 0.2893(4) 1.17055(16) -0.04152(10) 0.0470(7) Uani 1 1 d D
H5A H 0.255(6) 1.207(3) -0.0154(12) 0.070 Uiso 1 1 d D
O6 O -0.2309(4) 1.10443(16) 0.02359(10) 0.0433(6) Uani 1 1 d .
O7 O -0.2156(4) 0.9755(2) -0.14187(11) 0.0578(8) Uani 1 1 d .

loop_
_atom_site_aniso_label
_atom_site_aniso_U_11
_atom_site_aniso_U_22
_atom_site_aniso_U_33
_atom_site_aniso_U_23
_atom_site_aniso_U_13
_atom_site_aniso_U_12
C1 0.052(3) 0.0317(19) 0.059(2) 0.0065(17) 0.001(2) 0.0005(18)
C2 0.054(3) 0.036(2) 0.076(3) 0.014(2) 0.000(2) 0.0014(18)
C3 0.041(2) 0.051(2) 0.059(2) 0.016(2) -0.0044(19) 0.003(2)
C4 0.036(2) 0.042(2) 0.067(3) 0.006(2) -0.0030(19) 0.0012(18)
C5 0.029(2) 0.0309(18) 0.054(2) 0.0032(16) 0.0038(16) -0.0002(15)
C6 0.034(2) 0.0315(18) 0.048(2) -0.0002(17) 0.0016(16) 0.0020(16)
C7 0.038(2) 0.0204(17) 0.045(2) 0.0019(16) 0.0046(16) -0.0008(14)
C8 0.028(2) 0.0288(17) 0.051(2) -0.0028(17) 0.0046(17) -0.0019(14)
C9 0.029(2) 0.0253(17) 0.061(3) -0.0013(17) 0.0090(16) -0.0025(15)
C10 0.031(2) 0.0296(18) 0.050(2) 0.0019(16) 0.0005(17) 0.0013(15)
C11 0.041(2) 0.028(2) 0.065(3) -0.0020(19) 0.0022(19) -0.0005(18)
C12 0.045(2) 0.042(2) 0.063(3) -0.0144(19) -0.0001(19) 0.0007(18)
C13 0.046(2) 0.045(2) 0.033(2) -0.0031(18) 0.0087(17) -0.0016(17)
C14 0.033(2) 0.0336(19) 0.044(2) 0.0004(17) 0.0065(17) -0.0005(15)
C15 0.039(2) 0.0300(18) 0.020(2) -0.0013(15) 0.0065(16) 0.0005(16)
C16 0.033(2) 0.040(2) 0.063(3) 0.003(2) 0.0035(18) -0.0008(17)
C17 0.039(2) 0.064(2) 0.044(3) -0.0106(19) 0.0029(18) 0.0014(19)
C18 0.061(3) 0.051(2) 0.047(2) 0.003(2) -0.003(2) -0.002(2)
C19 0.047(3) 0.058(2) 0.069(3) 0.003(2) -0.006(2) 0.000(2)
C20 0.039(2) 0.0361(19) 0.065(3) 0.0007(19) 0.0019(19) 0.0043(17)
C21 0.116(5) 0.076(4) 0.101(4) 0.021(3) 0.051(4) -0.014(3)
C22 0.104(4) 0.048(3) 0.060(3) 0.015(2) 0.019(3) 0.007(3)
C23 0.054(3) 0.068(3) 0.065(3) -0.013(2) -0.013(2) -0.004(2)
O1 0.149(4) 0.122(3) 0.115(3) 0.070(3) 0.042(3) 0.055(3)
O2 0.0619(18) 0.0540(16) 0.0500(16) 0.0206(14) 0.0040(14) -0.0021(14)
O3 0.0429(16) 0.0284(12) 0.0592(17) 0.0041(11) -0.0028(13) 0.0006(11)
O4 0.077(2) 0.0397(15) 0.075(2) -0.0070(14) 0.0000(16) -0.0195(16)
O5 0.0495(17) 0.0395(14) 0.0519(16) 0.0070(12) 0.0081(13) -0.0068(12)
O6 0.0371(16) 0.0411(13) 0.0518(15) -0.0025(12) 0.0058(13) 0.0030(12)
O7 0.0471(17) 0.0784(18) 0.0479(17) -0.0113(14) 0.0005(13) -0.0059(15)

loop_
_atom_type_symbol
_atom_type_description
_atom_type_scat_dispersion_real
_atom_type_scat_dispersion_imag
_atom_type_scat_source
C C 0.0181 0.0091 'International Tables Vol C Tables 4.2.6.8 and 6.1.1.4'
H H 0.0000 0.0000 'International Tables Vol C Tables 4.2.6.8 and 6.1.1.4'
O O 0.0492 0.0322 'International Tables Vol C Tables 4.2.6.8 and 6.1.1.4'

loop_
_geom_angle_atom_site_label_1
_geom_angle_atom_site_label_2
_geom_angle_atom_site_label_3
_geom_angle
C2 C1 C10 112.4(3)
C2 C1 H1A 109.1
C10 C1 H1A 109.1
C2 C1 H1B 109.1
C10 C1 H1B 109.1
H1A C1 H1B 107.9
C1 C2 C3 112.1(3)
C1 C2 H2A 109.2
C3 C2 H2A 109.2
C1 C2 H2B 109.2
C3 C2 H2B 109.2
H2A C2 H2B 107.9
O2 C3 C2 107.1(3)
O2 C3 C4 108.1(3)
C2 C3 C4 113.5(3)
O2 C3 H3 109.4
C2 C3 H3 109.4
C4 C3 H3 109.4
C19 C4 C3 108.1(3)
C19 C4 C18 108.2(3)
C3 C4 C18 107.8(3)
C19 C4 C5 113.4(3)
C3 C4 C5 109.3(3)
C18 C4 C5 109.9(3)
C6 C5 C10 111.2(3)
C6 C5 C4 113.5(3)
C10 C5 C4 116.7(3)
C6 C5 H5 104.7
C10 C5 H5 104.7
C4 C5 H5 104.7
C7 C6 C5 109.0(3)
C7 C6 H6A 109.9
C5 C6 H6A 109.9
C7 C6 H6B 109.9
C5 C6 H6B 109.9
H6A C6 H6B 108.3
O3 C7 C6 109.4(3)
O3 C7 C8 110.1(3)
C6 C7 C8 112.5(3)
O3 C7 H7 108.3
C6 C7 H7 108.3
C8 C7 H7 108.3
C15 C8 C14 101.2(3)
C15 C8 C7 110.7(3)
C14 C8 C7 119.6(3)
C15 C8 C9 106.1(3)
C14 C8 C9 110.8(3)
C7 C8 C9 107.6(3)
C11 C9 C10 113.8(3)
C11 C9 C8 110.6(3)
C10 C9 C8 115.4(3)
C11 C9 H9 105.3
C10 C9 H9 105.3
C8 C9 H9 105.3
C20 C10 C1 107.2(3)
C20 C10 C5 114.8(3)
C1 C10 C5 107.7(3)
C20 C10 C9 112.8(3)
C1 C10 C9 109.0(3)
C5 C10 C9 105.1(2)
O4 C11 C12 121.1(3)
O4 C11 C9 120.0(3)
C12 C11 C9 118.8(3)
C11 C12 C13 112.9(3)
C11 C12 H12A 109.0
C13 C12 H12A 109.0
C11 C12 H12B 109.0
C13 C12 H12B 109.0
H12A C12 H12B 107.8
C16 C13 C12 112.8(3)
C16 C13 C14 102.4(3)
C12 C13 C14 109.6(3)
C16 C13 H13 110.6
C12 C13 H13 110.6
C14 C13 H13 110.6
O5 C14 C8 112.7(3)
O5 C14 C13 109.0(3)
C8 C14 C13 101.4(3)
O5 C14 H14 111.1
C8 C14 H14 111.1
C13 C14 H14 111.1
O6 C15 C8 126.0(3)
O6 C15 C16 124.3(3)
C8 C15 C16 109.7(3)
C17 C16 C15 112.4(3)
C17 C16 C13 119.8(3)
C15 C16 C13 102.4(3)
C17 C16 H16 107.2
C15 C16 H16 107.2
C13 C16 H16 107.2
O7 C17 C16 110.9(3)
O7 C17 H17A 109.5
C16 C17 H17A 109.5
O7 C17 H17B 109.5
C16 C17 H17B 109.5
H17A C17 H17B 108.0
C4 C18 H18A 109.5
C4 C18 H18B 109.5
H18A C18 H18B 109.5
C4 C18 H18C 109.5
H18A C18 H18C 109.5
H18B C18 H18C 109.5
C4 C19 H19A 109.5
C4 C19 H19B 109.5
H19A C19 H19B 109.5
C4 C19 H19C 109.5
H19A C19 H19C 109.5
H19B C19 H19C 109.5
C10 C20 H20A 109.5
C10 C20 H20B 109.5
H20A C20 H20B 109.5
C10 C20 H20C 109.5
H20A C20 H20C 109.5
H20B C20 H20C 109.5
C22 C21 H21A 109.5
C22 C21 H21B 109.5
H21A C21 H21B 109.5
C22 C21 H21C 109.5
H21A C21 H21C 109.5
H21B C21 H21C 109.5
O1 C22 O2 123.1(5)
O1 C22 C21 124.8(5)
O2 C22 C21 112.0(5)
O7 C23 H23A 109.5
O7 C23 H23B 109.5
H23A C23 H23B 109.5
O7 C23 H23C 109.5
H23A C23 H23C 109.5
H23B C23 H23C 109.5
C22 O2 C3 117.8(3)
C7 O3 H3A 111(3)
C14 O5 H5A 107(3)
C17 O7 C23 111.8(3)

loop_
_geom_bond_atom_site_label_1
_geom_bond_atom_site_label_2
_geom_bond_distance
C1 C2 1.504(6)
C1 C10 1.550(5)
C1 H1A 0.9700
C1 H1B 0.9700
C2 C3 1.526(6)
C2 H2A 0.9700
C2 H2B 0.9700
C3 O2 1.460(5)
C3 C4 1.545(5)
C3 H3 0.9800
C4 C19 1.534(6)
C4 C18 1.548(6)
C4 C5 1.567(5)
C5 C6 1.526(5)
C5 C10 1.557(5)
C5 H5 0.9800
C6 C7 1.504(5)
C6 H6A 0.9700
C6 H6B 0.9700
C7 O3 1.447(4)
C7 C8 1.542(5)
C7 H7 0.9800
C8 C15 1.518(5)
C8 C14 1.531(5)
C8 C9 1.581(4)
C9 C11 1.529(5)
C9 C10 1.569(5)
C9 H9 0.9800
C10 C20 1.526(5)
C11 O4 1.210(4)
C11 C12 1.506(5)
C12 C13 1.531(5)
C12 H12A 0.9700
C12 H12B 0.9700
C13 C16 1.530(5)
C13 C14 1.533(5)
C13 H13 0.9800
C14 O5 1.433(4)
C14 H14 0.9800
C15 O6 1.209(4)
C15 C16 1.524(5)
C16 C17 1.507(5)
C16 H16 0.9800
C17 O7 1.405(4)
C17 H17A 0.9700
C17 H17B 0.9700
C18 H18A 0.9600
C18 H18B 0.9600
C18 H18C 0.9600
C19 H19A 0.9600
C19 H19B 0.9600
C19 H19C 0.9600
C20 H20A 0.9600
C20 H20B 0.9600
C20 H20C 0.9600
C21 C22 1.481(7)
C21 H21A 0.9600
C21 H21B 0.9600
C21 H21C 0.9600
C22 O1 1.191(6)
C22 O2 1.324(5)
C23 O7 1.415(5)
C23 H23A 0.9600
C23 H23B 0.9600
C23 H23C 0.9600
O3 H3A 0.823(11)
O5 H5A 0.823(10)

loop_
_geom_hbond_atom_site_label_D
_geom_hbond_atom_site_label_H
_geom_hbond_atom_site_label_A
_geom_hbond_distance_DH
_geom_hbond_distance_HA
_geom_hbond_distance_DA
_geom_hbond_angle_DHA
_geom_hbond_site_symmetry_A
O5 H5A O6 0.823(10) 2.54(4) 3.057(3) 122(4) 2_575
O5 H5A O3 0.823(10) 1.89(2) 2.661(3) 155(4) .
O3 H3A O5 0.823(11) 2.024(13) 2.842(3) 172(4) 2_475

loop_
_geom_torsion_atom_site_label_1
_geom_torsion_atom_site_label_2
_geom_torsion_atom_site_label_3
_geom_torsion_atom_site_label_4
_geom_torsion
C10 C1 C2 C3 59.3(4)
C1 C2 C3 O2 63.6(4)
C1 C2 C3 C4 -55.6(4)
O2 C3 C4 C19 165.8(3)
C2 C3 C4 C19 -75.5(4)
O2 C3 C4 C18 49.2(4)
C2 C3 C4 C18 167.8(3)
O2 C3 C4 C5 -70.3(4)
C2 C3 C4 C5 48.4(4)
C19 C4 C5 C6 -59.4(4)
C3 C4 C5 C6 179.9(3)
C18 C4 C5 C6 61.8(4)
C19 C4 C5 C10 72.0(4)
C3 C4 C5 C10 -48.7(4)
C18 C4 C5 C10 -166.8(3)
C10 C5 C6 C7 65.1(3)
C4 C5 C6 C7 -160.8(3)
C5 C6 C7 O3 175.6(3)
C5 C6 C7 C8 -61.7(3)
O3 C7 C8 C15 -68.0(3)
C6 C7 C8 C15 169.7(3)
O3 C7 C8 C14 48.9(4)
C6 C7 C8 C14 -73.4(4)
O3 C7 C8 C9 176.4(2)
C6 C7 C8 C9 54.1(3)
C15 C8 C9 C11 57.7(3)
C14 C8 C9 C11 -51.3(4)
C7 C8 C9 C11 176.2(3)
C15 C8 C9 C10 -171.3(3)
C14 C8 C9 C10 79.8(3)
C7 C8 C9 C10 -52.7(3)
C2 C1 C10 C20 68.7(4)
C2 C1 C10 C5 -55.4(4)
C2 C1 C10 C9 -169.0(3)
C6 C5 C10 C20 64.8(4)
C4 C5 C10 C20 -67.6(4)
C6 C5 C10 C1 -175.8(3)
C4 C5 C10 C1 51.7(4)
C6 C5 C10 C9 -59.7(3)
C4 C5 C10 C9 167.8(3)
C11 C9 C10 C20 58.8(4)
C8 C9 C10 C20 -70.7(3)
C11 C9 C10 C1 -60.2(4)
C8 C9 C10 C1 170.3(3)
C11 C9 C10 C5 -175.4(3)
C8 C9 C10 C5 55.1(3)
C10 C9 C11 O4 82.1(4)
C8 C9 C11 O4 -146.1(3)
C10 C9 C11 C12 -100.1(4)
C8 C9 C11 C12 31.7(4)
O4 C11 C12 C13 143.6(4)
C9 C11 C12 C13 -34.1(5)
C11 C12 C13 C16 -58.6(4)
C11 C12 C13 C14 54.9(4)
C15 C8 C14 O5 74.9(3)
C7 C8 C14 O5 -46.8(4)
C9 C8 C14 O5 -172.9(3)
C15 C8 C14 C13 -41.5(3)
C7 C8 C14 C13 -163.3(3)
C9 C8 C14 C13 70.6(3)
C16 C13 C14 O5 -71.1(3)
C12 C13 C14 O5 168.9(3)
C16 C13 C14 C8 48.1(3)
C12 C13 C14 C8 -71.9(3)
C14 C8 C15 O6 -160.2(3)
C7 C8 C15 O6 -32.5(4)
C9 C8 C15 O6 84.0(4)
C14 C8 C15 C16 20.8(3)
C7 C8 C15 C16 148.6(3)
C9 C8 C15 C16 -94.9(3)
O6 C15 C16 C17 -41.0(5)
C8 C15 C16 C17 138.0(3)
O6 C15 C16 C13 -170.7(3)
C8 C15 C16 C13 8.2(3)
C12 C13 C16 C17 -41.4(5)
C14 C13 C16 C17 -159.2(3)
C12 C13 C16 C15 83.6(3)
C14 C13 C16 C15 -34.2(3)
C15 C16 C17 O7 -178.1(3)
C13 C16 C17 O7 -58.0(5)
O1 C22 O2 C3 5.7(7)
C21 C22 O2 C3 -171.6(4)
C2 C3 O2 C22 85.9(4)
C4 C3 O2 C22 -151.4(3)
C16 C17 O7 C23 -173.9(3)
